data_4127722
loop_
_publ_author_name
'Li, Xiaotong'
'Ke, Weijun'
'Traor\'e, Boubacar'
'Guo, Peijun'
'Hadar, Ido'
'Kepenekian, Mika\"el'
'Even, Jacky'
'Katan, Claudine'
'Stoumpos, Constantinos C.'
'Schaller, Richard D.'
'Kanatzidis, Mercouri G.'

_publ_section_title
;
 Two-Dimensional Dion-Jacobson Hybrid Lead Iodide Perovskites with
 Aromatic Diammonium Cations.
;
_journal_issue 32
_journal_name_full 'Journal of the American Chemical Society'
_journal_page_first 12880
_journal_page_last 12890
_journal_paper_doi 10.1021/jacs.9b06398
_journal_volume 141
_journal_year 2019
_chemical_formula_sum 'C7 H16 I7 N3 Pb2'
_chemical_formula_weight 1444.9
_space_group_IT_number 7
_space_group_name_Hall 'P -2yc'
_space_group_name_H-M_alt 'P 1 c 1'
_symmetry_cell_setting monoclinic
_symmetry_Int_Tables_number 7
_symmetry_space_group_name_Hall 'P -2yc'
_symmetry_space_group_name_H-M 'P 1 c 1'
_cell_angle_alpha 90
_cell_angle_beta 97.619(7)
_cell_angle_gamma 90
_cell_formula_units_Z 2
_cell_length_a 16.2400(7)
_cell_length_b 9.0384(5)
_cell_length_c 8.8082(16)
_cell_measurement_reflns_used 8370
_cell_measurement_temperature 293
_cell_measurement_theta_max 29.37
_cell_measurement_theta_min 2.25
_cell_volume 1281.5(3)
_computing_cell_refinement 'STOE X-AREA'
_computing_data_collection 'STOE X-AREA'
_computing_data_reduction 'STOE X-RED'
_computing_structure_refinement JANA2006
_computing_structure_solution JANA2006
_diffrn_ambient_temperature 293
_diffrn_detector 'image plate (34 cm diameter)'
_diffrn_detector_area_resol_mean 6.67
_diffrn_measured_fraction_theta_full 0.99
_diffrn_measured_fraction_theta_max 0.99
_diffrn_measurement_device 'four-circle diffractometer'
_diffrn_measurement_device_type 'IPDS Stoe'
_diffrn_measurement_method 'rotation method'
_diffrn_radiation_monochromator graphite
_diffrn_radiation_probe x-ray
_diffrn_radiation_source 'X-ray tube'
_diffrn_radiation_type 'Mo K\a'
_diffrn_radiation_wavelength 0.71073
_diffrn_reflns_av_R_equivalents 0.0841
_diffrn_reflns_av_unetI/netI 0.053
_diffrn_reflns_limit_h_max 22
_diffrn_reflns_limit_h_min -22
_diffrn_reflns_limit_k_max 12
_diffrn_reflns_limit_k_min -10
_diffrn_reflns_limit_l_max 12
_diffrn_reflns_limit_l_min -11
_diffrn_reflns_number 11987
_diffrn_reflns_theta_full 29.25
_diffrn_reflns_theta_max 29.25
_diffrn_reflns_theta_min 2.25
_diffrn_source 'sealed X-ray tube, 12 x 0.4 mm long-fine focus'
_diffrn_source_current 40
_diffrn_source_power 2.00
_diffrn_source_voltage 50
_exptl_absorpt_coefficient_mu 21.547
_exptl_absorpt_correction_T_max 0.6909
_exptl_absorpt_correction_T_min 0.1016
_exptl_absorpt_correction_type numerical
_exptl_absorpt_process_details X-SHAPE
_exptl_crystal_colour 'dark red'
_exptl_crystal_density_diffrn 3.7447
_exptl_crystal_description 'square plate'
_exptl_crystal_F_000 1228
_exptl_crystal_size_max 0.0774
_exptl_crystal_size_mid 0.0644
_exptl_crystal_size_min 0.0086
_refine_diff_density_max 7.83
_refine_diff_density_min -2.39
_refine_ls_abs_structure_details '  1924 of Friedel pairs used in the refinement'
_refine_ls_abs_structure_Flack 0.25(3)
_refine_ls_extinction_method none
_refine_ls_goodness_of_fit_gt 3.78
_refine_ls_goodness_of_fit_ref 3.17
_refine_ls_hydrogen_treatment constr
_refine_ls_number_constraints 74
_refine_ls_number_parameters 116
_refine_ls_number_reflns 4246
_refine_ls_number_restraints 25
_refine_ls_R_factor_all 0.1281
_refine_ls_R_factor_gt 0.0944
_refine_ls_shift/su_max 0.0448
_refine_ls_shift/su_mean 0.0040
_refine_ls_structure_factor_coef Fsqd
_refine_ls_weighting_details w=1/(\s^2^(I)+0.0004I^2^)
_refine_ls_weighting_scheme sigma
_refine_ls_wR_factor_gt 0.1640
_refine_ls_wR_factor_ref 0.1676
_reflns_number_gt 2902
_reflns_number_total 4246
_reflns_threshold_expression I>2\s(I)
_cod_data_source_file ja9b06398_si_002.cif
_cod_data_source_block 3AMPYPb2I7
_cod_depositor_comments
;
The following automatic conversions were performed:

'_diffrn_radiation_probe' value 'X-ray' changed to 'x-ray' according
to
/home/data/users/saulius/crontab/automatic-downloads/current/ACS/lib/dictionaries/cif_core.dic
dictionary named 'cif_core.dic' version 2.4.2 from 2011-04-26.

Automatic conversion script
Id: cif_fix_values 4973 2017-02-22 13:04:09Z antanas 
;
_cod_database_code 4127722

loop_
_space_group_symop_id
_space_group_symop_operation_xyz
1 x,y,z
2 x,-y,z+1/2

loop_
_atom_site_label
_atom_site_type_symbol
_atom_site_fract_x
_atom_site_fract_y
_atom_site_fract_z
_atom_site_adp_type
_atom_site_U_iso_or_equiv
_atom_site_site_symmetry_multiplicity
_atom_site_occupancy
_atom_site_calc_flag
Pb1 Pb 0.4621(3) 0.2501(3) 0.4037(4) Uani 0.0385(18) 2 1 d
Pb2 Pb 0.8570(3) 0.2503(3) 0.4970(4) Uani 0.0353(16) 2 1 d
I1 I 0.8744(7) 0.9884(12) 0.7387(10) Uani 0.093(4) 2 1 d
I2 I 0.4808(10) 0.5143(11) 0.6475(12) Uani 0.135(6) 2 1 d
I3 I 0.2723(6) 0.2931(15) 0.3695(12) Uani 0.112(4) 2 1 d
I4 I 0.6628(9) 0.2042(4) 0.4655(19) Uani 0.095(2) 2 1 d
I5 I 0.4434(6) 0.0098(8) 0.6581(10) Uani 0.074(3) 2 1 d
I6 I 0.8415(8) 0.5024(11) 0.7473(12) Uani 0.114(5) 2 1 d
I7 I 1.0515(7) 0.2927(16) 0.5612(13) Uani 0.120(4) 2 1 d
N2 N 1.000(3) 0.728(7) 0.482(9) Uiso 0.141(11) 2 1 d
C2 C 1.061(3) 0.850(6) 0.527(8) Uiso 0.141(11) 2 1 d
C6 C 1.235(4) 0.661(5) 0.378(10) Uiso 0.141(11) 2 1 d
C7 C 1.166(4) 0.685(4) 0.442(9) Uiso 0.141(11) 2 1 d
C3 C 1.138(3) 0.823(4) 0.455(6) Uiso 0.141(11) 2 1 d
N1 N 0.667(5) 0.730(5) 0.509(5) Uiso 0.102(16) 2 1 d
N3 N 1.248(3) 0.912(5) 0.340(8) Uiso 0.141(11) 2 1 d
C5 C 1.275(3) 0.774(6) 0.327(6) Uiso 0.141(11) 2 1 d
C4 C 1.179(3) 0.936(4) 0.403(8) Uiso 0.141(11) 2 1 d
C1 C 0.658(6) 0.853(6) 0.394(6) Uiso 0.102(16) 2 1 d
H1n1 H 0.618236 0.6995 0.524886 Uiso 0.1228 2 1 d
H2n1 H 0.693993 0.656745 0.473234 Uiso 0.1228 2 1 d
H3n1 H 0.694598 0.76114 0.593959 Uiso 0.1228 2 1 d
H1n2 H 0.952962 0.748592 0.516073 Uiso 0.1697 2 1 d
H2n2 H 0.990984 0.720747 0.38264 Uiso 0.1697 2 1 d
H3n2 H 1.019144 0.645151 0.521242 Uiso 0.1697 2 1 d
H1n3 H 1.274434 0.985755 0.306424 Uiso 0.1697 2 1 d
H1c5 H 1.324931 0.756961 0.281216 Uiso 0.1697 2 1 d
H1c4 H 1.159069 1.034943 0.412559 Uiso 0.1697 2 1 d
H1c1 H 0.601187 0.885752 0.378072 Uiso 0.1228 2 1 d
H2c1 H 0.693181 0.934137 0.43136 Uiso 0.1228 2 1 d
H3c1 H 0.673588 0.818813 0.298545 Uiso 0.1228 2 1 d
H1c2 H 1.037106 0.943042 0.491785 Uiso 0.1697 2 1 d
H2c2 H 1.074528 0.851839 0.635994 Uiso 0.1697 2 1 d
H1c6 H 1.254487 0.56203 0.368924 Uiso 0.1697 2 1 d
H1c7 H 1.136458 0.603586 0.478826 Uiso 0.1697 2 1 d

loop_
_atom_site_aniso_label
_atom_site_aniso_type_symbol
_atom_site_aniso_U_11
_atom_site_aniso_U_22
_atom_site_aniso_U_33
_atom_site_aniso_U_12
_atom_site_aniso_U_13
_atom_site_aniso_U_23
Pb1 Pb 0.054(4) 0.031(2) 0.031(3) 0.0098(17) 0.012(2) 0.0035(15)
Pb2 Pb 0.049(4) 0.0270(18) 0.031(3) -0.0027(17) 0.008(2) 0.0003(16)
I1 I 0.106(8) 0.117(6) 0.059(5) 0.012(6) 0.021(5) 0.065(4)
I2 I 0.259(17) 0.080(5) 0.063(7) 0.041(7) 0.010(8) -0.043(5)
I3 I 0.052(5) 0.176(9) 0.103(6) 0.066(5) -0.014(4) -0.066(6)
I4 I 0.039(2) 0.117(3) 0.129(5) -0.005(6) 0.005(3) -0.011(6)
I5 I 0.087(6) 0.056(3) 0.081(7) -0.005(4) 0.020(5) 0.037(4)
I6 I 0.187(12) 0.070(4) 0.089(7) -0.005(5) 0.029(8) -0.058(5)
I7 I 0.060(6) 0.168(8) 0.121(7) -0.053(5) -0.026(5) 0.066(6)

loop_
_atom_type_symbol
_atom_type_scat_dispersion_real
_atom_type_scat_dispersion_imag
_atom_type_scat_source
C 0.0033 0.0016 'International Tables Vol C tables 4.2.6.8 and 6.1.1.1'
H 0.0000 0.0000 'International Tables Vol C tables 4.2.6.8 and 6.1.1.1'
I -0.4742 1.8119 'International Tables Vol C tables 4.2.6.8 and 6.1.1.1'
N 0.0061 0.0033 'International Tables Vol C tables 4.2.6.8 and 6.1.1.1'
Pb -3.3944 10.1111 'International Tables Vol C tables 4.2.6.8 and 6.1.1.1'

loop_
_geom_angle_atom_site_label_1
_geom_angle_atom_site_label_2
_geom_angle_atom_site_label_3
_geom_angle_site_symmetry_1
_geom_angle_site_symmetry_3
_geom_angle
I2 Pb1 I2 . 2_564 88.1(3)
I2 Pb1 I3 . . 88.6(4)
I2 Pb1 I4 . . 88.8(4)
I2 Pb1 I5 . . 92.7(3)
I2 Pb1 I5 . 2_554 179.3(3)
I2 Pb1 I3 2_564 . 92.0(4)
I2 Pb1 I4 2_564 . 90.9(4)
I2 Pb1 I5 2_564 . 179.2(3)
I2 Pb1 I5 2_564 2_554 91.2(3)
I3 Pb1 I4 . . 176.0(4)
I3 Pb1 I5 . . 88.1(3)
I3 Pb1 I5 . 2_554 91.3(3)
I4 Pb1 I5 . . 89.0(3)
I4 Pb1 I5 . 2_554 91.3(3)
I5 Pb1 I5 . 2_554 88.0(2)
I1 Pb2 I1 1_545 2_564 88.0(3)
I1 Pb2 I4 1_545 . 87.7(3)
I1 Pb2 I6 1_545 . 94.4(3)
I1 Pb2 I6 1_545 2_564 177.3(3)
I1 Pb2 I7 1_545 . 88.4(3)
I1 Pb2 I4 2_564 . 91.7(3)
I1 Pb2 I6 2_564 . 177.4(3)
I1 Pb2 I6 2_564 2_564 89.3(3)
I1 Pb2 I7 2_564 . 91.7(3)
I4 Pb2 I6 . . 89.2(3)
I4 Pb2 I6 . 2_564 92.7(3)
I4 Pb2 I7 . . 174.8(4)
I6 Pb2 I6 . 2_564 88.2(3)
I6 Pb2 I7 . . 87.6(3)
I6 Pb2 I7 2_564 . 91.4(4)
Pb2 I1 Pb2 1_565 2_565 168.4(4)
Pb2 I1 N2 1_565 . 93.8(10)
Pb2 I1 N2 1_565 2_575 82.4(11)
Pb2 I1 N2 2_565 . 96.1(10)
Pb2 I1 N2 2_565 2_575 98.5(11)
N2 I1 N2 . 2_575 116.5(12)
Pb1 I2 Pb1 . 2_565 167.7(6)
Pb1 I2 N1 . . 99.7(8)
Pb1 I2 N1 2_565 . 92.3(7)
Pb1 I3 N3 . 1_445 89.2(9)
Pb1 I4 Pb2 . . 164.4(2)
Pb1 I4 N1 . 2_564 87.9(11)
Pb2 I4 N1 . 2_564 85.4(11)
Pb1 I5 Pb1 . 2_555 168.3(4)
Pb1 I5 N3 . 1_445 78.5(8)
Pb1 I5 N3 . 2_465 109.5(9)
Pb1 I5 N3 2_555 1_445 107.7(8)
Pb1 I5 N3 2_555 2_465 82.0(9)
N3 I5 N3 1_445 2_465 73.1(13)
Pb2 I6 Pb2 . 2_565 171.0(5)
Pb2 I6 N2 . 2_565 82.6(11)
Pb2 I6 N1 . . 97.0(7)
Pb2 I6 N2 2_565 2_565 91.4(11)
Pb2 I6 N1 2_565 . 89.3(7)
N2 I6 N1 2_565 . 176.9(13)
Pb2 I7 N2 . . 84.7(7)
Pb2 I7 N2 . 2_565 80.1(8)
Pb2 I7 N3 . 2_565 135.8(9)
N2 I7 N2 . 2_565 98.3(14)
N2 I7 N3 . 2_565 130.7(11)
N2 I7 N3 2_565 2_565 70.5(12)
I1 N2 I1 . 2_574 69.2(10)
I1 N2 I6 . 2_564 106.2(12)
I1 N2 I7 . . 125.5(19)
I1 N2 I7 . 2_564 138.9(17)
I1 N2 C2 . . 78(4)
I1 N2 H1n2 . . 31.81
I1 N2 H2n2 . . 126.1
I1 N2 H3n2 . . 118
I1 N2 I6 2_574 2_564 77.5(11)
I1 N2 I7 2_574 . 147.3(18)
I1 N2 I7 2_574 2_564 70.2(13)
I1 N2 C2 2_574 . 87(3)
I1 N2 H1n2 2_574 . 67.92
I1 N2 H2n2 2_574 . 58.53
I1 N2 H3n2 2_574 . 163.15
I6 N2 I7 2_564 . 70.4(10)
I6 N2 I7 2_564 2_564 70.5(13)
I6 N2 C2 2_564 . 161(5)
I6 N2 H1n2 2_564 . 75.05
I6 N2 H2n2 2_564 . 52.4
I6 N2 H3n2 2_564 . 85.72
I7 N2 I7 . 2_564 92.9(14)
I7 N2 C2 . . 123(3)
I7 N2 H1n2 . . 108.33
I7 N2 H2n2 . . 95.65
I7 N2 H3n2 . . 16
I7 N2 C2 2_564 . 94(4)
I7 N2 H1n2 2_564 . 130.09
I7 N2 H2n2 2_564 . 21.53
I7 N2 H3n2 2_564 . 102.8
C2 N2 H1n2 . . 109.47
C2 N2 H2n2 . . 109.47
C2 N2 H3n2 . . 109.47
H1n2 N2 H2n2 . . 109.47
H1n2 N2 H3n2 . . 109.47
H2n2 N2 H3n2 . . 109.47
N2 C2 C3 . . 109(5)
N2 C2 H1c2 . . 109.47
N2 C2 H2c2 . . 109.47
C3 C2 H1c2 . . 109.47
C3 C2 H2c2 . . 109.47
H1c2 C2 H2c2 . . 109.47
C7 C6 C5 . . 120(5)
C7 C6 H1c6 . . 120
C5 C6 H1c6 . . 120
C6 C7 C3 . . 120(5)
C6 C7 H1c7 . . 120
C3 C7 H1c7 . . 120
C2 C3 C7 . . 120(5)
C2 C3 C4 . . 120(4)
C7 C3 C4 . . 120(5)
I2 N1 I4 . 2_565 69.5(10)
I2 N1 I6 . . 96.1(10)
I2 N1 C1 . . 125(5)
I2 N1 H1n1 . . 15.12
I2 N1 H2n1 . . 100.31
I2 N1 H3n1 . . 102.7
I4 N1 I6 2_565 . 69.5(8)
I4 N1 C1 2_565 . 123(3)
I4 N1 H1n1 2_565 . 75.32
I4 N1 H2n1 2_565 . 122.58
I4 N1 H3n1 2_565 . 34.14
I6 N1 C1 . . 139(5)
I6 N1 H1n1 . . 111.14
I6 N1 H2n1 . . 55.18
I6 N1 H3n1 . . 56.72
C1 N1 H1n1 . . 109.47
C1 N1 H2n1 . . 109.47
C1 N1 H3n1 . . 109.47
H1n1 N1 H2n1 . . 109.47
H1n1 N1 H3n1 . . 109.47
H2n1 N1 H3n1 . . 109.47
I3 N3 I5 1_665 1_665 70.1(9)
I3 N3 I5 1_665 2_664 75.7(11)
I3 N3 I7 1_665 2_564 123.6(14)
I3 N3 C5 1_665 . 154(4)
I3 N3 C4 1_665 . 84(3)
I3 N3 H1n3 1_665 . 37.34
I5 N3 I5 1_665 2_664 68.2(9)
I5 N3 I7 1_665 2_564 165.8(14)
I5 N3 C5 1_665 . 91(3)
I5 N3 C4 1_665 . 107(4)
I5 N3 H1n3 1_665 . 71.6
I5 N3 I7 2_664 2_564 116.7(16)
I5 N3 C5 2_664 . 80(3)
I5 N3 C4 2_664 . 160(3)
I5 N3 H1n3 2_664 . 39.92
I7 N3 C5 2_564 . 77(3)
I7 N3 C4 2_564 . 73(3)
I7 N3 H1n3 2_564 . 121.13
C5 N3 C4 . . 120(5)
C5 N3 H1n3 . . 120
C4 N3 H1n3 . . 120
C6 C5 N3 . . 120(5)
C6 C5 H1c5 . . 120
N3 C5 H1c5 . . 120
C3 C4 N3 . . 120(4)
C3 C4 H1c4 . . 120
N3 C4 H1c4 . . 120
N1 C1 H1c1 . . 109.47
N1 C1 H2c1 . . 109.47
N1 C1 H3c1 . . 109.47
H1c1 C1 H2c1 . . 109.47
H1c1 C1 H3c1 . . 109.47
H2c1 C1 H3c1 . . 109.47

loop_
_geom_bond_atom_site_label_1
_geom_bond_atom_site_label_2
_geom_bond_site_symmetry_2
_geom_bond_distance
Pb1 I2 . 3.199(10)
Pb1 I2 2_564 3.146(11)
Pb1 I3 . 3.082(11)
Pb1 I4 . 3.260(15)
Pb1 I5 . 3.165(9)
Pb1 I5 2_554 3.180(9)
Pb2 I1 1_545 3.170(10)
Pb2 I1 2_564 3.176(11)
Pb2 I4 . 3.156(16)
Pb2 I6 . 3.204(11)
Pb2 I6 2_564 3.123(11)
Pb2 I7 . 3.158(11)
I1 N2 . 4.00(7)
I1 N2 2_575 3.76(6)
I2 N1 . 3.93(7)
I3 N3 1_445 3.48(5)
I4 N1 2_564 4.08(5)
I5 N3 1_445 4.05(6)
I5 N3 2_465 3.81(6)
I6 N2 2_565 3.72(6)
I6 N1 . 3.88(6)
I7 N2 . 4.07(6)
I7 N2 2_565 3.91(8)
I7 N3 2_565 4.19(5)
N2 C2 . 1.50(8)
N2 H1n2 . 0.87
N2 H2n2 . 0.87
N2 H3n2 . 0.87
C2 C3 . 1.50(8)
C2 H1c2 . 0.96
C2 H2c2 . 0.96
C6 C7 . 1.33(10)
C6 C5 . 1.33(8)
C6 H1c6 . 0.96
C7 C3 . 1.33(6)
C7 H1c7 . 0.96
C3 C4 . 1.33(7)
N1 C1 . 1.50(7)
N1 H1n1 . 0.87
N1 H2n1 . 0.87
N1 H3n1 . 0.87
N3 C5 . 1.33(7)
N3 C4 . 1.33(9)
N3 H1n3 . 0.87
C5 H1c5 . 0.96
C4 H1c4 . 0.96
C1 H1c1 . 0.96
C1 H2c1 . 0.96
C1 H3c1 . 0.96

loop_
_geom_hbond_atom_site_label_D
_geom_hbond_atom_site_label_H
_geom_hbond_atom_site_label_A
_geom_hbond_site_symmetry_A
_geom_hbond_distance_DH
_geom_hbond_distance_HA
_geom_hbond_distance_DA
_geom_hbond_angle_DHA
C6 H1c6 I3 1_655 0.96 2.45 3.39(5) 165.41
C7 H1c7 N2 . 0.96 2.50 2.80(9) 98.12

loop_
_twin_individual_id
_twin_individual_mass_fraction_refined
_twin_individual_twin_matrix_11
_twin_individual_twin_matrix_12
_twin_individual_twin_matrix_13
_twin_individual_twin_matrix_21
_twin_individual_twin_matrix_22
_twin_individual_twin_matrix_23
_twin_individual_twin_matrix_31
_twin_individual_twin_matrix_32
_twin_individual_twin_matrix_33
1 0.43(3) 1 0 0 0 1 0 0 0 1
2 0.25(3) -1 0 0 0 -1 0 0 0 -1
3 0.323(4) 1 0 0 0 -1 0 0.5 0 -1

loop_
_restr_distance_atom_site_label_1
_restr_distance_atom_site_label_2
_restr_distance_target
_restr_distance_target_weight_param
N1 C1 1.5 0.001
N2 C2 1.5 0.001
C2 C3 1.5 0.001
C6 C7 1.33 0.001
C7 C3 1.33 0.001
C3 C4 1.33 0.001
C4 N3 1.33 0.001
N3 C5 1.33 0.001
C5 C6 1.33 0.001

loop_
_restr_angle_atom_site_label_1
_restr_angle_atom_site_label_2
_restr_angle_atom_site_label_3
_restr_angle_target
_restr_angle_target_weight_param
N2 C2 C3 109.47 0.01
C2 C3 C4 120 0.01
C2 C3 C7 120 0.01
C3 C4 N3 120 0.01
C4 N3 C5 120 0.01
N3 C5 C6 120 0.01
C5 C6 C7 120 0.01
C6 C7 C3 120 0.01
C7 C3 C4 120 0.01

loop_
_restr_torsion_atom_site_label_1
_restr_torsion_atom_site_label_2
_restr_torsion_atom_site_label_3
_restr_torsion_atom_site_label_4
_restr_torsion_angle_target
_restr_torsion_weight_param
C4 C2 C3 C7 180 0.01
C3 C4 N3 C5 0 0.01
C4 N3 C5 C6 0 0.01
N3 C5 C6 C7 0 0.01
C5 C6 C7 C3 0 0.01
C6 C7 C3 C4 0 0.01
C7 C3 C4 N3 0 0.01
